data_4501723
loop_
_publ_author_name
'Mart\'i-Rujas, Javier'
'Morte-R\'odenas, Anabel'
'Guo, Fang'
'Thomas, Nigel'
'Fujii, Kotaro'
'Kariuki, Benson M.'
'Harris, Kenneth D. M.'

_publ_section_title
;
 A Solid-State Dehydration Process in an Organic Material Associated with
 Substantial Hydrogen-Bond Reorganization, Investigated by Powder X-ray
 Diffraction
;
_journal_issue 7
_journal_name_full 'Crystal Growth &amp; Design'
_journal_page_first 3176
_journal_paper_doi 10.1021/cg100330c
_journal_volume 10
_journal_year 2010
_chemical_formula_moiety 'C4 H12 N, C2 H3 O2, H2 O'
_chemical_formula_sum 'C6 H17 N O3'
_chemical_formula_weight 151.21
_chemical_name_systematic
;
 ?
;
_space_group_IT_number 14
_symmetry_cell_setting monoclinic
_symmetry_space_group_name_Hall '-P 2yn'
_symmetry_space_group_name_H-M 'P 1 21/n 1'
_atom_sites_solution_hydrogens geom
_atom_sites_solution_primary direct
_atom_sites_solution_secondary difmap
_audit_creation_method SHELXL-97
_cell_angle_alpha 90.00
_cell_angle_beta 98.572(2)
_cell_angle_gamma 90.00
_cell_formula_units_Z 8
_cell_length_a 7.6306(3)
_cell_length_b 18.0943(7)
_cell_length_c 14.2363(6)
_cell_measurement_reflns_used 2178
_cell_measurement_temperature 293(2)
_cell_measurement_theta_max 27.59
_cell_measurement_theta_min 4.33
_cell_volume 1943.65(14)
_computing_cell_refinement 'HKL Scalepack (Otwinowski & Minor 1997)'
_computing_data_collection 'Collect (Nonius BV, 1997-2000)'
_computing_data_reduction 'HKL Denzo and Scalepack (Otwinowski & Minor 1997)'
_computing_molecular_graphics 'Ortep-3 for Windows (Farrugia, 1997)'
_computing_publication_material 'WinGX publication routines (Farrugia, 1999)'
_computing_structure_refinement 'SHELXL-97 (Sheldrick, 2008)'
_computing_structure_solution 'SHELXS-86 (Sheldrick, 1986)'
_diffrn_ambient_temperature 293(2)
_diffrn_measured_fraction_theta_full 0.982
_diffrn_measured_fraction_theta_max 0.982
_diffrn_measurement_device_type KappaCCD
_diffrn_measurement_method CCD
_diffrn_radiation_monochromator graphite
_diffrn_radiation_source 'fine-focus sealed tube'
_diffrn_radiation_type MoK\a
_diffrn_radiation_wavelength 0.71073
_diffrn_reflns_av_R_equivalents 0.0842
_diffrn_reflns_av_sigmaI/netI 0.0894
_diffrn_reflns_limit_h_max 7
_diffrn_reflns_limit_h_min -9
_diffrn_reflns_limit_k_max 23
_diffrn_reflns_limit_k_min -21
_diffrn_reflns_limit_l_max 18
_diffrn_reflns_limit_l_min -18
_diffrn_reflns_number 11381
_diffrn_reflns_theta_full 27.59
_diffrn_reflns_theta_max 27.59
_diffrn_reflns_theta_min 4.33
_exptl_absorpt_coefficient_mu 0.081
_exptl_absorpt_correction_T_max 0.9699
_exptl_absorpt_correction_T_min 0.9683
_exptl_crystal_density_diffrn 1.033
_exptl_crystal_density_method 'not measured'
_exptl_crystal_F_000 672
_exptl_crystal_size_max 0.40
_exptl_crystal_size_mid 0.38
_exptl_crystal_size_min 0.38
_refine_diff_density_max 0.161
_refine_diff_density_min -0.137
_refine_diff_density_rms 0.031
_refine_ls_extinction_method none
_refine_ls_goodness_of_fit_ref 1.027
_refine_ls_hydrogen_treatment constr
_refine_ls_matrix_type full
_refine_ls_number_parameters 203
_refine_ls_number_reflns 4417
_refine_ls_number_restraints 4
_refine_ls_restrained_S_all 1.027
_refine_ls_R_factor_all 0.1474
_refine_ls_R_factor_gt 0.0712
_refine_ls_shift/su_max 0.000
_refine_ls_shift/su_mean 0.000
_refine_ls_structure_factor_coef Fsqd
_refine_ls_weighting_details 'calc w=1/[\s^2^(Fo^2^)+(0.0774P)^2^+0.0000P] where P=(Fo^2^+2Fc^2^)/3'
_refine_ls_weighting_scheme calc
_refine_ls_wR_factor_gt 0.1570
_refine_ls_wR_factor_ref 0.1872
_reflns_number_gt 2178
_reflns_number_total 4417
_reflns_threshold_expression >2sigma(I)
_cod_data_source_file cg100330c_si_002.cif
_cod_data_source_block kdm0726
_cod_depositor_comments
;
The following automatic conversions were performed:

'_symmetry_cell_setting' value 'Monoclinic' changed to 'monoclinic'
according to /home/saulius/struct/CIF-dictionaries/cif_core.dic
dictionary named 'cif_core.dic' version 2.4.2 from 2011-04-26.

Automatic conversion script
Id: cif_fix_values 1715 2011-07-08 13:25:40Z adriana 
;
_cod_original_cell_volume 1943.65(13)
_cod_original_sg_symbol_H-M P21/n
_cod_database_code 4501723

loop_
_symmetry_equiv_pos_as_xyz
'x, y, z'
'-x+1/2, y+1/2, -z+1/2'
'-x, -y, -z'
'x-1/2, -y-1/2, z-1/2'

loop_
_atom_site_label
_atom_site_type_symbol
_atom_site_fract_x
_atom_site_fract_y
_atom_site_fract_z
_atom_site_U_iso_or_equiv
_atom_site_adp_type
_atom_site_occupancy
_atom_site_symmetry_multiplicity
_atom_site_calc_flag
_atom_site_refinement_flags
C1 C -0.2487(3) -0.10238(13) 0.60396(17) 0.0611(6) Uani 1 1 d .
C2 C -0.1848(4) -0.06989(17) 0.5173(2) 0.0916(9) Uani 1 1 d .
H2A H -0.0690 -0.0888 0.5123 0.137 Uiso 1 1 calc R
H2B H -0.1793 -0.0170 0.5230 0.137 Uiso 1 1 calc R
H2C H -0.2654 -0.0831 0.4615 0.137 Uiso 1 1 calc R
C3 C -0.2722(4) -0.18497(14) 0.5941(2) 0.0784(7) Uani 1 1 d .
H3A H -0.3247 -0.2036 0.6465 0.118 Uiso 1 1 calc R
H3B H -0.1588 -0.2079 0.5937 0.118 Uiso 1 1 calc R
H3C H -0.3481 -0.1959 0.5357 0.118 Uiso 1 1 calc R
C4 C -0.1283(4) -0.08339(19) 0.6951(2) 0.0974(10) Uani 1 1 d .
H4A H -0.1775 -0.1028 0.7482 0.146 Uiso 1 1 calc R
H4B H -0.1176 -0.0307 0.7009 0.146 Uiso 1 1 calc R
H4C H -0.0133 -0.1046 0.6939 0.146 Uiso 1 1 calc R
C5 C 0.1664(3) 0.09564(12) 0.89131(17) 0.0610(6) Uani 1 1 d .
C6 C 0.1750(4) 0.01333(15) 0.9094(2) 0.0787(7) Uani 1 1 d .
H6A H 0.2141 0.0044 0.9757 0.118 Uiso 1 1 calc R
H6B H 0.2568 -0.0088 0.8726 0.118 Uiso 1 1 calc R
H6C H 0.0595 -0.0079 0.8914 0.118 Uiso 1 1 calc R
C7 C 0.1266(4) 0.11307(18) 0.7866(2) 0.0992(10) Uani 1 1 d .
H7A H 0.0107 0.0950 0.7616 0.149 Uiso 1 1 calc R
H7B H 0.2132 0.0897 0.7540 0.149 Uiso 1 1 calc R
H7C H 0.1308 0.1656 0.7775 0.149 Uiso 1 1 calc R
C8 C 0.0375(4) 0.13280(16) 0.9475(3) 0.0923(9) Uani 1 1 d .
H8A H -0.0802 0.1150 0.9260 0.138 Uiso 1 1 calc R
H8B H 0.0412 0.1853 0.9383 0.138 Uiso 1 1 calc R
H8C H 0.0698 0.1216 1.0137 0.138 Uiso 1 1 calc R
C9 C 0.6562(3) 0.13276(13) 0.61649(17) 0.0634(6) Uani 1 1 d .
C10 C 0.6853(5) 0.20447(15) 0.6693(2) 0.0984(10) Uani 1 1 d .
H10A H 0.7504 0.1956 0.7313 0.148 Uiso 1 1 calc R
H10B H 0.5728 0.2263 0.6753 0.148 Uiso 1 1 calc R
H10C H 0.7512 0.2375 0.6350 0.148 Uiso 1 1 calc R
C11 C 0.5575(3) 0.14342(13) 0.16763(16) 0.0593(6) Uani 1 1 d .
C12 C 0.6629(5) 0.19599(18) 0.1163(2) 0.0937(9) Uani 1 1 d .
H12A H 0.5840 0.2301 0.0796 0.141 Uiso 1 1 calc R
H12B H 0.7273 0.1687 0.0748 0.141 Uiso 1 1 calc R
H12C H 0.7447 0.2228 0.1616 0.141 Uiso 1 1 calc R
N1 N -0.4273(2) -0.06945(10) 0.61057(12) 0.0568(5) Uani 1 1 d .
H1A H -0.5013 -0.0795 0.5577 0.085 Uiso 1 1 calc R
H1B H -0.4168 -0.0207 0.6177 0.085 Uiso 1 1 calc R
H1C H -0.4695 -0.0887 0.6602 0.085 Uiso 1 1 calc R
N2 N 0.3469(2) 0.12713(10) 0.92694(12) 0.0549(5) Uani 1 1 d .
H2D H 0.3466 0.1755 0.9157 0.082 Uiso 1 1 calc R
H2E H 0.4274 0.1054 0.8970 0.082 Uiso 1 1 calc R
H2F H 0.3734 0.1191 0.9891 0.082 Uiso 1 1 calc R
O1 O 0.6824(3) 0.12935(11) 0.53250(12) 0.0847(6) Uani 1 1 d .
O2 O 0.6042(3) 0.07893(10) 0.65902(12) 0.0893(6) Uani 1 1 d .
O3 O 0.4403(2) 0.10477(9) 0.12053(11) 0.0666(5) Uani 1 1 d .
O4 O 0.5959(2) 0.14105(11) 0.25577(11) 0.0834(6) Uani 1 1 d .
O5 O 0.8079(2) 0.21773(9) 0.39915(13) 0.0711(5) Uani 1 1 d D
H1 H 0.748(3) 0.1967(14) 0.3502(12) 0.085 Uiso 1 1 d D
H2 H 0.769(3) 0.1976(14) 0.4469(13) 0.085 Uiso 1 1 d D
O6 O 0.6062(3) 0.04819(10) 0.84632(12) 0.0735(5) Uani 1 1 d D
H3 H 0.608(4) 0.0587(15) 0.7872(8) 0.088 Uiso 1 1 d D
H4 H 0.597(4) 0.0010(5) 0.8511(19) 0.088 Uiso 1 1 d D

loop_
_atom_site_aniso_label
_atom_site_aniso_U_11
_atom_site_aniso_U_22
_atom_site_aniso_U_33
_atom_site_aniso_U_23
_atom_site_aniso_U_13
_atom_site_aniso_U_12
C1 0.0590(14) 0.0584(14) 0.0670(14) -0.0054(11) 0.0130(12) -0.0026(11)
C2 0.0875(19) 0.090(2) 0.107(2) 0.0076(17) 0.0448(18) -0.0027(16)
C3 0.0826(17) 0.0595(15) 0.0935(19) -0.0046(13) 0.0146(15) 0.0038(13)
C4 0.0722(17) 0.108(2) 0.105(2) -0.0300(19) -0.0106(16) 0.0055(16)
C5 0.0590(14) 0.0542(14) 0.0671(14) 0.0042(11) 0.0002(12) -0.0053(11)
C6 0.0800(17) 0.0598(16) 0.0945(19) 0.0001(14) 0.0071(15) -0.0094(13)
C7 0.108(2) 0.097(2) 0.0790(18) 0.0145(16) -0.0292(17) -0.0241(19)
C8 0.0640(16) 0.0729(18) 0.143(3) 0.0003(18) 0.0259(18) 0.0023(14)
C9 0.0752(15) 0.0531(14) 0.0576(13) 0.0014(11) -0.0043(12) -0.0046(12)
C10 0.127(3) 0.0620(17) 0.100(2) -0.0141(15) -0.0049(19) -0.0072(17)
C11 0.0685(15) 0.0587(14) 0.0531(13) 0.0009(11) 0.0170(12) 0.0030(12)
C12 0.111(2) 0.101(2) 0.0725(16) 0.0087(15) 0.0244(16) -0.0340(19)
N1 0.0630(11) 0.0511(10) 0.0566(10) -0.0014(8) 0.0101(9) -0.0051(9)
N2 0.0584(11) 0.0542(10) 0.0516(9) 0.0023(8) 0.0071(8) -0.0006(9)
O1 0.1065(14) 0.0886(13) 0.0565(10) 0.0046(9) 0.0041(9) -0.0257(11)
O2 0.1451(18) 0.0571(10) 0.0698(11) 0.0007(9) 0.0292(12) -0.0142(11)
O3 0.0798(11) 0.0653(10) 0.0539(9) 0.0022(7) 0.0071(8) -0.0102(9)
O4 0.0954(13) 0.1070(14) 0.0475(9) 0.0012(9) 0.0096(8) -0.0325(11)
O5 0.0794(12) 0.0608(10) 0.0729(11) -0.0035(8) 0.0109(9) -0.0102(9)
O6 0.0900(12) 0.0688(11) 0.0660(10) -0.0014(9) 0.0256(10) -0.0027(10)

loop_
_atom_type_symbol
_atom_type_description
_atom_type_scat_dispersion_real
_atom_type_scat_dispersion_imag
_atom_type_scat_source
C C 0.0033 0.0016 'International Tables Vol C Tables 4.2.6.8 and 6.1.1.4'
H H 0.0000 0.0000 'International Tables Vol C Tables 4.2.6.8 and 6.1.1.4'
N N 0.0061 0.0033 'International Tables Vol C Tables 4.2.6.8 and 6.1.1.4'
O O 0.0106 0.0060 'International Tables Vol C Tables 4.2.6.8 and 6.1.1.4'

loop_
_geom_angle_atom_site_label_1
_geom_angle_atom_site_label_2
_geom_angle_atom_site_label_3
_geom_angle
N1 C1 C3 107.58(19)
N1 C1 C2 107.6(2)
C3 C1 C2 110.9(2)
N1 C1 C4 107.26(19)
C3 C1 C4 110.7(2)
C2 C1 C4 112.5(2)
N2 C5 C7 107.00(19)
N2 C5 C6 107.5(2)
C7 C5 C6 111.8(2)
N2 C5 C8 106.70(19)
C7 C5 C8 112.2(2)
C6 C5 C8 111.3(2)
O2 C9 O1 122.6(2)
O2 C9 C10 117.9(2)
O1 C9 C10 119.5(2)
O4 C11 O3 124.3(2)
O4 C11 C12 116.7(2)
O3 C11 C12 119.0(2)

loop_
_geom_bond_atom_site_label_1
_geom_bond_atom_site_label_2
_geom_bond_distance
C1 N1 1.503(3)
C1 C3 1.509(3)
C1 C2 1.512(4)
C1 C4 1.513(4)
C5 N2 1.507(3)
C5 C7 1.510(4)
C5 C6 1.511(4)
C5 C8 1.514(4)
C9 O2 1.243(3)
C9 O1 1.243(3)
C9 C10 1.499(4)
C11 O4 1.246(3)
C11 O3 1.249(3)
C11 C12 1.504(4)
